data_1551653
loop_
_publ_author_name
'KEFI, R.'
'ZELLER, M.'
'NASR, C. Ben'

_publ_section_title
;
 Synthesis and Crystal Structure of
 Bis[3-(ammoniomethyl)pyridinium]-hexachloridocadmate Dihydrate
;
_journal_issue 0
_journal_name_full 'X-ray Structure Analysis Online'
_journal_page_first 1
_journal_paper_doi 10.2116/xraystruct.30.1
_journal_volume 30
_journal_year 2014
_chemical_formula_sum 'C12 H24 Cd Cl6 N4 O2'
_chemical_formula_weight 581.45
_space_group_IT_number 2
_space_group_name_Hall '-P 1'
_space_group_name_H-M_alt 'P -1'
_symmetry_cell_setting triclinic
_symmetry_space_group_name_Hall '-P 1'
_symmetry_space_group_name_H-M 'P -1'
_atom_sites_solution_hydrogens geom
_atom_sites_solution_primary direct
_atom_sites_solution_secondary difmap
_audit_creation_method SHELXL-97
_cell_angle_alpha 81.517(5)
_cell_angle_beta 82.723(5)
_cell_angle_gamma 66.728(6)
_cell_formula_units_Z 1
_cell_length_a 7.7067(12)
_cell_length_b 7.7840(11)
_cell_length_c 9.6014(16)
_cell_measurement_reflns_used 611
_cell_measurement_temperature 100(2)
_cell_measurement_theta_max 31.81
_cell_measurement_theta_min 3.55
_cell_volume 521.84(14)
_computing_cell_refinement 'Apex2 v2011.2-0'
_computing_data_collection 'Apex2 v2011.2-0 (Bruker, 2011)'
_computing_data_reduction 'Apex2 v2011.2-0'
_computing_molecular_graphics 'SHELXTL 6.14'
_computing_publication_material 'SHELXTL 6.14'
_computing_structure_refinement
;  
SHELXLE Rev548, Shelxle (H\"ubschle et al., 2011)
;
_computing_structure_solution 'SHELXTL 6.14 (Bruker, 2003; Sheldrick, 2008)'
_diffrn_ambient_temperature 100(2)
_diffrn_measured_fraction_theta_full 0.980
_diffrn_measured_fraction_theta_max 0.894
_diffrn_measurement_device_type 'Bruker AXS SMART APEX CCD diffractometer'
_diffrn_measurement_method '\w scans'
_diffrn_radiation_monochromator graphite
_diffrn_radiation_source 'fine-focus sealed tube'
_diffrn_radiation_type MoK\a
_diffrn_radiation_wavelength 0.71073
_diffrn_reflns_av_R_equivalents 0.0151
_diffrn_reflns_av_sigmaI/netI 0.0204
_diffrn_reflns_limit_h_max 11
_diffrn_reflns_limit_h_min -11
_diffrn_reflns_limit_k_max 11
_diffrn_reflns_limit_k_min -11
_diffrn_reflns_limit_l_max 13
_diffrn_reflns_limit_l_min -14
_diffrn_reflns_number 7262
_diffrn_reflns_theta_full 28.00
_diffrn_reflns_theta_max 32.00
_diffrn_reflns_theta_min 2.89
_diffrn_standards_number 0
_exptl_absorpt_coefficient_mu 1.829
_exptl_absorpt_correction_T_max 0.7464
_exptl_absorpt_correction_T_min 0.5633
_exptl_absorpt_correction_type multi-scan
_exptl_absorpt_process_details 'Apex2  v2011.2-0 (Bruker, 2011)'
_exptl_crystal_colour colourless
_exptl_crystal_density_diffrn 1.850
_exptl_crystal_density_method 'not measured'
_exptl_crystal_description plate
_exptl_crystal_F_000 290
_exptl_crystal_size_max 0.55
_exptl_crystal_size_mid 0.41
_exptl_crystal_size_min 0.16
_refine_diff_density_max 0.508
_refine_diff_density_min -0.772
_refine_diff_density_rms 0.069
_refine_ls_extinction_method none
_refine_ls_goodness_of_fit_ref 1.093
_refine_ls_hydrogen_treatment mixed
_refine_ls_matrix_type full
_refine_ls_number_parameters 125
_refine_ls_number_reflns 3243
_refine_ls_number_restraints 2
_refine_ls_restrained_S_all 1.093
_refine_ls_R_factor_all 0.0174
_refine_ls_R_factor_gt 0.0170
_refine_ls_shift/su_max 0.001
_refine_ls_shift/su_mean 0.000
_refine_ls_structure_factor_coef Fsqd
_refine_ls_weighting_details 'calc w=1/[\s^2^(Fo^2^)+(0.0197P)^2^+0.1601P] where P=(Fo^2^+2Fc^2^)/3'
_refine_ls_weighting_scheme calc
_refine_ls_wR_factor_gt 0.0425
_refine_ls_wR_factor_ref 0.0428
_reflns_number_gt 3170
_reflns_number_total 3243
_reflns_threshold_expression I>2\s(I)
_cod_data_source_file 30_1_1.txt
_cod_data_source_block 12mz198_0m
_cod_depositor_comments
;
The following automatic conversions were performed:

'_symmetry_cell_setting' value 'Triclinic' changed to 'triclinic'
according to
/home/andrius/struct/COD-crude-data/automatic-downloads/current/J-STAGE/lib/dictionaries/cif_core.dic
dictionary named 'cif_core.dic' version 2.4.2 from 2011-04-26.

Automatic conversion script
Id: cif_fix_values 6524 2018-11-02 12:15:13Z antanas 
;
_cod_original_sg_symbol_H-M P-1
_cod_database_code 1551653

loop_
_symmetry_equiv_pos_as_xyz
'x, y, z'
'-x, -y, -z'

loop_
_atom_site_label
_atom_site_type_symbol
_atom_site_fract_x
_atom_site_fract_y
_atom_site_fract_z
_atom_site_U_iso_or_equiv
_atom_site_adp_type
_atom_site_occupancy
_atom_site_symmetry_multiplicity
_atom_site_calc_flag
_atom_site_refinement_flags
C1 C 0.38199(17) 0.93479(17) 0.35081(12) 0.0132(2) Uani 1 1 d .
H1A H 0.5076 0.9037 0.3857 0.016 Uiso 1 1 calc R
H1B H 0.3146 1.0732 0.3428 0.016 Uiso 1 1 calc R
C2 C 0.40803(16) 0.86723(16) 0.20768(12) 0.0119(2) Uani 1 1 d .
C3 C 0.27489(18) 0.95591(17) 0.10780(13) 0.0155(2) Uani 1 1 d .
H3 H 0.1626 1.0601 0.1300 0.019 Uiso 1 1 calc R
C4 C 0.3068(2) 0.8914(2) -0.02479(14) 0.0211(3) Uani 1 1 d .
H4 H 0.2159 0.9498 -0.0930 0.025 Uiso 1 1 calc R
C5 C 0.4715(2) 0.7423(2) -0.05524(14) 0.0226(3) Uani 1 1 d .
H5 H 0.4970 0.6986 -0.1459 0.027 Uiso 1 1 calc R
C6 C 0.56921(17) 0.71471(17) 0.17240(14) 0.0159(2) Uani 1 1 d .
H6 H 0.6604 0.6501 0.2395 0.019 Uiso 1 1 calc R
Cd1 Cd 0.0000 0.5000 0.5000 0.00991(4) Uani 1 2 d S
Cl1 Cl 0.05972(4) 0.66821(4) 0.69724(3) 0.01241(6) Uani 1 1 d .
Cl2 Cl -0.09804(4) 0.83364(4) 0.33615(3) 0.01182(5) Uani 1 1 d .
Cl3 Cl 0.34777(4) 0.42090(4) 0.39392(3) 0.01270(6) Uani 1 1 d .
N1 N 0.27182(14) 0.84605(15) 0.45371(11) 0.01321(18) Uani 1 1 d .
H1C H 0.1719(13) 0.8506(13) 0.4142(6) 0.020 Uiso 1 1 calc R
H1D H 0.2335(13) 0.9076(11) 0.5298(9) 0.020 Uiso 1 1 calc R
H1E H 0.3446(9) 0.7271(14) 0.4784(9) 0.020 Uiso 1 1 calc R
N2 N 0.59624(17) 0.65846(16) 0.04327(13) 0.0196(2) Uani 1 1 d .
H2 H 0.694(2) 0.569(2) 0.0236(5) 0.024 Uiso 1 1 calc R
O1 O 0.08457(14) 0.58939(14) 0.07609(10) 0.01903(18) Uani 1 1 d D
H1G H 0.045(3) 0.510(3) 0.126(2) 0.029 Uiso 1 1 d D
H1F H 0.086(3) 0.656(3) 0.1317(19) 0.029 Uiso 1 1 d D

loop_
_atom_site_aniso_label
_atom_site_aniso_U_11
_atom_site_aniso_U_22
_atom_site_aniso_U_33
_atom_site_aniso_U_23
_atom_site_aniso_U_13
_atom_site_aniso_U_12
C1 0.0142(5) 0.0137(5) 0.0130(5) -0.0016(4) -0.0006(4) -0.0069(4)
C2 0.0120(5) 0.0116(5) 0.0125(5) -0.0009(4) 0.0006(4) -0.0054(4)
C3 0.0163(5) 0.0140(5) 0.0146(5) 0.0007(4) -0.0022(4) -0.0045(4)
C4 0.0300(7) 0.0226(6) 0.0127(5) 0.0014(5) -0.0038(5) -0.0128(5)
C5 0.0353(8) 0.0236(6) 0.0146(6) -0.0056(5) 0.0062(5) -0.0184(6)
C6 0.0137(5) 0.0131(5) 0.0204(6) -0.0029(4) 0.0010(4) -0.0050(4)
Cd1 0.00987(6) 0.01020(6) 0.00950(6) -0.00174(4) -0.00041(4) -0.00352(4)
Cl1 0.01371(12) 0.01242(12) 0.01116(11) -0.00258(9) -0.00037(9) -0.00479(9)
Cl2 0.01291(12) 0.01079(11) 0.01124(11) -0.00141(9) -0.00181(9) -0.00364(9)
Cl3 0.01030(11) 0.01349(12) 0.01394(12) -0.00371(9) 0.00020(9) -0.00371(9)
N1 0.0123(4) 0.0149(4) 0.0126(4) -0.0035(4) 0.0013(3) -0.0054(4)
N2 0.0199(5) 0.0148(5) 0.0239(6) -0.0077(4) 0.0089(4) -0.0077(4)
O1 0.0252(5) 0.0199(4) 0.0139(4) -0.0061(3) 0.0049(3) -0.0111(4)

loop_
_atom_type_symbol
_atom_type_description
_atom_type_scat_dispersion_real
_atom_type_scat_dispersion_imag
_atom_type_scat_source
C C 0.0033 0.0016 'International Tables Vol C Tables 4.2.6.8 and 6.1.1.4'
H H 0.0000 0.0000 'International Tables Vol C Tables 4.2.6.8 and 6.1.1.4'
Cd Cd -0.8075 1.2024 'International Tables Vol C Tables 4.2.6.8 and 6.1.1.4'
Cl Cl 0.1484 0.1585 'International Tables Vol C Tables 4.2.6.8 and 6.1.1.4'
N N 0.0061 0.0033 'International Tables Vol C Tables 4.2.6.8 and 6.1.1.4'
O O 0.0106 0.0060 'International Tables Vol C Tables 4.2.6.8 and 6.1.1.4'

loop_
_geom_angle_atom_site_label_1
_geom_angle_atom_site_label_2
_geom_angle_atom_site_label_3
_geom_angle
_geom_angle_site_symmetry_1
_geom_angle_site_symmetry_3
N1 C1 C2 111.07(9) . .
N1 C1 H1A 109.4 . .
C2 C1 H1A 109.4 . .
N1 C1 H1B 109.4 . .
C2 C1 H1B 109.4 . .
H1A C1 H1B 108.0 . .
C6 C2 C3 118.58(11) . .
C6 C2 C1 119.61(11) . .
C3 C2 C1 121.80(11) . .
C2 C3 C4 119.92(12) . .
C2 C3 H3 120.0 . .
C4 C3 H3 120.0 . .
C5 C4 C3 118.98(12) . .
C5 C4 H4 120.5 . .
C3 C4 H4 120.5 . .
N2 C5 C4 119.82(12) . .
N2 C5 H5 120.1 . .
C4 C5 H5 120.1 . .
N2 C6 C2 119.79(12) . .
N2 C6 H6 120.1 . .
C2 C6 H6 120.1 . .
Cl3 Cd1 Cl3 180.0 . 2_566
Cl3 Cd1 Cl1 89.899(12) . 2_566
Cl3 Cd1 Cl1 90.100(12) 2_566 2_566
Cl3 Cd1 Cl1 90.101(12) . .
Cl3 Cd1 Cl1 89.900(12) 2_566 .
Cl1 Cd1 Cl1 180.000(7) 2_566 .
Cl3 Cd1 Cl2 88.147(11) . .
Cl3 Cd1 Cl2 91.852(12) 2_566 .
Cl1 Cd1 Cl2 92.436(14) 2_566 .
Cl1 Cd1 Cl2 87.564(15) . .
Cl3 Cd1 Cl2 91.852(12) . 2_566
Cl3 Cd1 Cl2 88.148(12) 2_566 2_566
Cl1 Cd1 Cl2 87.563(15) 2_566 2_566
Cl1 Cd1 Cl2 92.437(14) . 2_566
Cl2 Cd1 Cl2 180.000(8) . 2_566
C1 N1 H1C 109.5 . .
C1 N1 H1D 109.5 . .
H1C N1 H1D 109.5 . .
C1 N1 H1E 109.5 . .
H1C N1 H1E 109.5 . .
H1D N1 H1E 109.5 . .
C6 N2 C5 122.86(12) . .
C6 N2 H2 118.6 . .
C5 N2 H2 118.6 . .
H1G O1 H1F 103.9(19) . .

loop_
_geom_bond_atom_site_label_1
_geom_bond_atom_site_label_2
_geom_bond_distance
_geom_bond_site_symmetry_2
C1 N1 1.4913(16) .
C1 C2 1.5052(16) .
C1 H1A 0.9900 .
C1 H1B 0.9900 .
C2 C6 1.3834(16) .
C2 C3 1.3940(16) .
C3 C4 1.3945(18) .
C3 H3 0.9500 .
C4 C5 1.374(2) .
C4 H4 0.9500 .
C5 N2 1.340(2) .
C5 H5 0.9500 .
C6 N2 1.3398(17) .
C6 H6 0.9500 .
Cd1 Cl3 2.6056(5) .
Cd1 Cl3 2.6056(5) 2_566
Cd1 Cl1 2.6346(4) 2_566
Cd1 Cl1 2.6346(4) .
Cd1 Cl2 2.7085(4) .
Cd1 Cl2 2.7085(4) 2_566
N1 H1C 0.8871 .
N1 H1D 0.8871 .
N1 H1E 0.8871 .
N2 H2 0.8222 .
O1 H1G 0.851(15) .
O1 H1F 0.800(15) .

loop_
_geom_hbond_atom_site_label_D
_geom_hbond_atom_site_label_H
_geom_hbond_atom_site_label_A
_geom_hbond_distance_DH
_geom_hbond_distance_HA
_geom_hbond_distance_DA
_geom_hbond_angle_DHA
_geom_hbond_site_symmetry_A
N1 H1C Cl2 0.89 2.36 3.2362(11) 172.1 .
N1 H1D Cl2 0.89 2.36 3.2003(11) 158.3 2_576
N1 H1E Cl3 0.89 2.57 3.2294(11) 131.6 2_666
N1 H1E Cl3 0.89 2.62 3.2510(11) 129.0 .
N2 H2 O1 0.82 1.90 2.6971(15) 161.9 2_665
O1 H1G Cl1 0.851(15) 2.305(15) 3.1393(11) 166.8(18) 2_566
O1 H1F Cl2 0.800(15) 2.515(17) 3.1978(11) 144.2(18) .
C3 H3 Cl1 0.950(4) 2.758(11) 3.626(15) 152.16(1) 2_576
C4 H4 Cl2 0.950(3) 2.699(9) 3.566(12) 152.05(1) 2_575
C5 H5 Cl3 0.950(2) 2.650(7) 3.578(9) 165.62(1) 2_665

loop_
_geom_torsion_atom_site_label_1
_geom_torsion_atom_site_label_2
_geom_torsion_atom_site_label_3
_geom_torsion_atom_site_label_4
_geom_torsion
N1 C1 C2 C6 -93.09(13)
N1 C1 C2 C3 87.84(13)
C6 C2 C3 C4 -0.61(18)
C1 C2 C3 C4 178.47(11)
C2 C3 C4 C5 -0.96(19)
C3 C4 C5 N2 1.6(2)
C3 C2 C6 N2 1.56(17)
C1 C2 C6 N2 -177.54(11)
C2 C6 N2 C5 -0.95(19)
C4 C5 N2 C6 -0.7(2)
